data_2242900
loop_
_publ_author_name
'Jotani, Mukesh M.'
'Lee, See Mun'
'Lo, Kong Mun'
'Tiekink, Edward R. T.'

_publ_section_title
;
 1-Chloro-4-[2-(4-chlorophenyl)ethyl]benzene and its bromo analogue:
 crystal structure, Hirshfeld surface analysis and computational chemistry
;
_journal_coeditor_code HB7814
_journal_issue 5
_journal_name_full 'Acta Crystallographica Section E'
_journal_page_first 623
_journal_page_last 630
_journal_paper_doi 10.1107/S2056989019004742
_journal_volume 75
_journal_year 2019
_chemical_formula_iupac 'C14 H12 Cl2'
_chemical_formula_moiety 'C14 H12 Cl2'
_chemical_formula_sum 'C14 H12 Cl2'
_chemical_formula_weight 251.14
_chemical_name_systematic
;
1-Chloro-4-[2-(4-chlorophenyl)ethyl]benzene
;
_space_group_crystal_system monoclinic
_space_group_IT_number 15
_space_group_name_Hall '-C 2yc'
_space_group_name_H-M_alt 'C 1 2/c 1'
_symmetry_space_group_name_Hall '-C 2yc'
_symmetry_space_group_name_H-M 'C 1 2/c 1'
_atom_sites_solution_hydrogens geom
_atom_sites_solution_primary direct
_audit_creation_method SHELXL-2018/3
_cell_angle_alpha 90
_cell_angle_beta 99.560(4)
_cell_angle_gamma 90
_cell_formula_units_Z 8
_cell_length_a 26.6755(19)
_cell_length_b 9.3259(7)
_cell_length_c 10.0405(8)
_cell_measurement_reflns_used 4470
_cell_measurement_temperature 296(2)
_cell_measurement_theta_max 28.33
_cell_measurement_theta_min 3.10
_cell_volume 2463.1(3)
_computing_cell_refinement
;
SAINT (Bruker, 2008)
;
_computing_data_collection
;
APEX2 (Bruker, 2008)
;
_computing_data_reduction
;
SAINT (Bruker, 2008)
;
_computing_molecular_graphics
;
ORTEP-3 for Windows (Farrugia, 2012), DIAMOND (Brandenburg,
2006) and
<i>QMol</i> (Gans & Shalloway, 2001)
;
_computing_publication_material
;
publCIF (Westrip, 2010)
;
_computing_structure_refinement
;
<i>SHELXL2018/3</i> (Sheldrick, 2015)
;
_computing_structure_solution
;
SHELXS97 (Sheldrick, 2008)
;
_diffrn_ambient_temperature 296(2)
_diffrn_measured_fraction_theta_full 1.000
_diffrn_measured_fraction_theta_max 1.000
_diffrn_measurement_device_type 'Bruker <b>model?</b> CCD area detector'
_diffrn_measurement_method '\f and \w scans'
_diffrn_radiation_monochromator graphite
_diffrn_radiation_type MoK\a
_diffrn_radiation_wavelength 0.71073
_diffrn_reflns_av_R_equivalents 0.0264
_diffrn_reflns_av_unetI/netI 0.0241
_diffrn_reflns_limit_h_max 34
_diffrn_reflns_limit_h_min -35
_diffrn_reflns_limit_k_max 12
_diffrn_reflns_limit_k_min -11
_diffrn_reflns_limit_l_max 13
_diffrn_reflns_limit_l_min -13
_diffrn_reflns_number 12061
_diffrn_reflns_theta_full 25.242
_diffrn_reflns_theta_max 28.394
_diffrn_reflns_theta_min 1.548
_diffrn_source 'fine-focus sealed tube'
_diffrn_standards_decay_% 0
_diffrn_standards_interval_count 0
_diffrn_standards_interval_time 0
_diffrn_standards_number 0
_exptl_absorpt_coefficient_mu 0.495
_exptl_absorpt_correction_T_max 0.7457
_exptl_absorpt_correction_T_min 0.6227
_exptl_absorpt_correction_type multi-scan
_exptl_absorpt_process_details
;
(SADABS; Sheldrick, 1996)
;
_exptl_crystal_colour colourless
_exptl_crystal_density_diffrn 1.354
_exptl_crystal_description prism
_exptl_crystal_F_000 1040
_exptl_crystal_size_max 0.300
_exptl_crystal_size_mid 0.200
_exptl_crystal_size_min 0.100
_refine_diff_density_max 0.311
_refine_diff_density_min -0.272
_refine_ls_extinction_method none
_refine_ls_goodness_of_fit_ref 1.040
_refine_ls_hydrogen_treatment constr
_refine_ls_matrix_type full
_refine_ls_number_parameters 145
_refine_ls_number_reflns 3090
_refine_ls_number_restraints 0
_refine_ls_restrained_S_all 1.040
_refine_ls_R_factor_all 0.0404
_refine_ls_R_factor_gt 0.0329
_refine_ls_shift/su_max 0.001
_refine_ls_shift/su_mean 0.000
_refine_ls_structure_factor_coef Fsqd
_refine_ls_weighting_details 'w=1/[\s^2^(Fo^2^)+(0.0460P)^2^+1.4907P] where P=(Fo^2^+2Fc^2^)/3'
_refine_ls_weighting_scheme calc
_refine_ls_wR_factor_gt 0.0852
_refine_ls_wR_factor_ref 0.0897
_reflns_number_gt 2627
_reflns_number_total 3090
_reflns_threshold_expression 'I > 2\s(I)'
_cod_data_source_file hb7814sup1.cif
_cod_data_source_block I
_cod_database_code 2242900
_shelx_space_group_comment
;
The symmetry employed for this shelxl refinement is uniquely defined
by the following loop, which should always be used as a source of
symmetry information in preference to the above space-group names.
They are only intended as comments.
;
_shelx_estimated_absorpt_t_min 0.866
_shelx_estimated_absorpt_t_max 0.952

loop_
_space_group_symop_operation_xyz
'x, y, z'
'-x, y, -z+1/2'
'x+1/2, y+1/2, z'
'-x+1/2, y+1/2, -z+1/2'
'-x, -y, -z'
'x, -y, z-1/2'
'-x+1/2, -y+1/2, -z'
'x+1/2, -y+1/2, z-1/2'

loop_
_atom_site_type_symbol
_atom_site_label
_atom_site_fract_x
_atom_site_fract_y
_atom_site_fract_z
_atom_site_U_iso_or_equiv
_atom_site_adp_type
_atom_site_calc_flag
_atom_site_occupancy
Cl Cl1A 0.30558(2) 0.69571(4) 0.08421(3) 0.02990(11) Uani d 1
C C1A 0.35616(5) 0.64904(15) 0.20984(13) 0.0213(3) Uani d 1
C C2A 0.39856(5) 0.73741(15) 0.23346(13) 0.0227(3) Uani d 1
H H2A 0.400392 0.819329 0.181667 0.027 Uiso calc 1
C C3A 0.43825(5) 0.70121(14) 0.33594(13) 0.0224(3) Uani d 1
H H3A 0.466935 0.759394 0.351988 0.027 Uiso calc 1
C C4A 0.43591(5) 0.57952(14) 0.41510(13) 0.0202(3) Uani d 1
C C5A 0.39306(5) 0.49193(14) 0.38683(13) 0.0224(3) Uani d 1
H H5A 0.391223 0.409246 0.437578 0.027 Uiso calc 1
C C6A 0.35314(5) 0.52569(15) 0.28454(13) 0.0237(3) Uani d 1
H H6A 0.324808 0.466334 0.266505 0.028 Uiso calc 1
C C7A 0.47884(5) 0.54105(15) 0.52636(13) 0.0236(3) Uani d 1
H H7A1 0.465754 0.482765 0.592893 0.028 Uiso calc 1
H H7A2 0.492801 0.628077 0.570743 0.028 Uiso calc 1
Cl Cl1B 0.44971(2) 0.90465(4) 0.91449(4) 0.03360(12) Uani d 1
C C1B 0.39561(5) 0.87925(14) 0.79317(14) 0.0229(3) Uani d 1
C C2B 0.34836(6) 0.90808(15) 0.82606(14) 0.0271(3) Uani d 1
H H2B 0.345284 0.938736 0.912478 0.033 Uiso calc 1
C C3B 0.30571(5) 0.89060(15) 0.72836(15) 0.0274(3) Uani d 1
H H3B 0.273843 0.910620 0.749858 0.033 Uiso calc 1
C C4B 0.30929(5) 0.84387(14) 0.59888(13) 0.0223(3) Uani d 1
C C5B 0.35742(5) 0.81356(15) 0.56992(14) 0.0254(3) Uani d 1
H H5B 0.360595 0.780451 0.484341 0.031 Uiso calc 1
C C6B 0.40064(5) 0.83161(15) 0.66564(14) 0.0258(3) Uani d 1
H H6B 0.432599 0.811998 0.644554 0.031 Uiso calc 1
C C7B 0.26239(5) 0.82320(15) 0.49401(15) 0.0272(3) Uani d 1
H H7B1 0.271471 0.832325 0.404772 0.033 Uiso calc 1
H H7B2 0.238029 0.898025 0.504017 0.033 Uiso calc 1

loop_
_atom_site_aniso_label
_atom_site_aniso_U_11
_atom_site_aniso_U_22
_atom_site_aniso_U_33
_atom_site_aniso_U_12
_atom_site_aniso_U_13
_atom_site_aniso_U_23
Cl1A 0.02150(17) 0.0400(2) 0.02582(18) 0.00466(13) -0.00301(12) 0.00464(14)
C1A 0.0173(6) 0.0266(7) 0.0191(6) 0.0037(5) 0.0005(5) -0.0009(5)
C2A 0.0226(6) 0.0237(6) 0.0222(6) 0.0005(5) 0.0051(5) 0.0011(5)
C3A 0.0186(6) 0.0257(6) 0.0230(6) -0.0014(5) 0.0041(5) -0.0029(5)
C4A 0.0175(6) 0.0246(6) 0.0186(6) 0.0046(5) 0.0031(5) -0.0031(5)
C5A 0.0230(6) 0.0206(6) 0.0236(6) 0.0016(5) 0.0035(5) 0.0009(5)
C6A 0.0199(6) 0.0247(7) 0.0258(7) -0.0028(5) 0.0017(5) -0.0024(5)
C7A 0.0199(6) 0.0292(7) 0.0207(6) 0.0045(5) 0.0003(5) -0.0019(5)
Cl1B 0.02872(19) 0.0322(2) 0.0356(2) -0.00182(13) -0.00707(15) -0.00290(14)
C1B 0.0223(6) 0.0199(6) 0.0251(6) -0.0016(5) 0.0001(5) 0.0008(5)
C2B 0.0296(7) 0.0296(7) 0.0233(7) -0.0023(5) 0.0076(6) -0.0057(5)
C3B 0.0214(6) 0.0308(7) 0.0313(7) -0.0006(5) 0.0084(5) -0.0031(6)
C4B 0.0211(6) 0.0203(6) 0.0250(6) -0.0005(5) 0.0024(5) 0.0028(5)
C5B 0.0279(7) 0.0278(7) 0.0215(6) 0.0031(5) 0.0067(5) -0.0011(5)
C6B 0.0216(6) 0.0280(7) 0.0286(7) 0.0041(5) 0.0069(5) 0.0002(5)
C7B 0.0251(7) 0.0269(7) 0.0276(7) -0.0002(5) -0.0011(6) 0.0033(6)

loop_
_atom_type_symbol
_atom_type_description
_atom_type_scat_dispersion_real
_atom_type_scat_dispersion_imag
_atom_type_scat_source
C C 0.0033 0.0016 'International Tables Vol C Tables 4.2.6.8 and 6.1.1.4'
H H 0.0000 0.0000 'International Tables Vol C Tables 4.2.6.8 and 6.1.1.4'
Cl Cl 0.1484 0.1585 'International Tables Vol C Tables 4.2.6.8 and 6.1.1.4'

loop_
_geom_angle_atom_site_label_1
_geom_angle_atom_site_label_2
_geom_angle_atom_site_label_3
_geom_angle_site_symmetry_1
_geom_angle_site_symmetry_3
_geom_angle
C6A C1A C2A . . 121.37(12)
C6A C1A Cl1A . . 119.51(10)
C2A C1A Cl1A . . 119.12(10)
C1A C2A C3A . . 118.77(12)
C1A C2A H2A . . 120.6
C3A C2A H2A . . 120.6
C2A C3A C4A . . 121.30(12)
C2A C3A H3A . . 119.4
C4A C3A H3A . . 119.4
C3A C4A C5A . . 118.28(12)
C3A C4A C7A . . 121.15(12)
C5A C4A C7A . . 120.55(12)
C6A C5A C4A . . 121.33(12)
C6A C5A H5A . . 119.3
C4A C5A H5A . . 119.3
C5A C6A C1A . . 118.92(12)
C5A C6A H6A . . 120.5
C1A C6A H6A . . 120.5
C4A C7A C7A . 5_666 112.14(13)
C4A C7A H7A1 . . 109.2
C7A C7A H7A1 5_666 . 109.2
C4A C7A H7A2 . . 109.2
C7A C7A H7A2 5_666 . 109.2
H7A1 C7A H7A2 . . 107.9
C2B C1B C6B . . 121.11(12)
C2B C1B Cl1B . . 119.26(11)
C6B C1B Cl1B . . 119.63(10)
C3B C2B C1B . . 118.90(13)
C3B C2B H2B . . 120.6
C1B C2B H2B . . 120.6
C2B C3B C4B . . 121.62(13)
C2B C3B H3B . . 119.2
C4B C3B H3B . . 119.2
C3B C4B C5B . . 117.94(12)
C3B C4B C7B . . 121.02(12)
C5B C4B C7B . . 121.03(12)
C6B C5B C4B . . 121.43(13)
C6B C5B H5B . . 119.3
C4B C5B H5B . . 119.3
C5B C6B C1B . . 118.99(12)
C5B C6B H6B . . 120.5
C1B C6B H6B . . 120.5
C4B C7B C7B . 7_566 112.23(14)
C4B C7B H7B1 . . 109.2
C7B C7B H7B1 7_566 . 109.2
C4B C7B H7B2 . . 109.2
C7B C7B H7B2 7_566 . 109.2
H7B1 C7B H7B2 . . 107.9

loop_
_geom_bond_atom_site_label_1
_geom_bond_atom_site_label_2
_geom_bond_site_symmetry_2
_geom_bond_distance
Cl1A C1A . 1.7424(13)
C1A C6A . 1.3829(19)
C1A C2A . 1.3877(18)
C2A C3A . 1.3899(18)
C2A H2A . 0.9300
C3A C4A . 1.3928(19)
C3A H3A . 0.9300
C4A C5A . 1.3952(18)
C4A C7A . 1.5043(17)
C5A C6A . 1.3873(18)
C5A H5A . 0.9300
C6A H6A . 0.9300
C7A C7A 5_666 1.530(2)
C7A H7A1 . 0.9700
C7A H7A2 . 0.9700
Cl1B C1B . 1.7432(13)
C1B C2B . 1.381(2)
C1B C6B . 1.383(2)
C2B C3B . 1.383(2)
C2B H2B . 0.9300
C3B C4B . 1.3895(19)
C3B H3B . 0.9300
C4B C5B . 1.3917(18)
C4B C7B . 1.5079(18)
C5B C6B . 1.3832(19)
C5B H5B . 0.9300
C6B H6B . 0.9300
C7B C7B 7_566 1.530(3)
C7B H7B1 . 0.9700
C7B H7B2 . 0.9700

loop_
_geom_hbond_atom_site_label_D
_geom_hbond_atom_site_label_H
_geom_hbond_atom_site_label_A
_geom_hbond_distance_DH
_geom_hbond_distance_HA
_geom_hbond_distance_DA
_geom_hbond_angle_DHA
C5B H5B Cg1 0.93 2.62 3.4866(15) 155

loop_
_geom_torsion_atom_site_label_1
_geom_torsion_atom_site_label_2
_geom_torsion_atom_site_label_3
_geom_torsion_atom_site_label_4
_geom_torsion_site_symmetry_4
_geom_torsion
C6A C1A C2A C3A . -0.98(19)
Cl1A C1A C2A C3A . 178.52(10)
C1A C2A C3A C4A . -0.5(2)
C2A C3A C4A C5A . 1.63(19)
C2A C3A C4A C7A . -179.71(12)
C3A C4A C5A C6A . -1.28(19)
C7A C4A C5A C6A . -179.95(12)
C4A C5A C6A C1A . -0.2(2)
C2A C1A C6A C5A . 1.3(2)
Cl1A C1A C6A C5A . -178.18(10)
C3A C4A C7A C7A 5_666 -83.46(19)
C5A C4A C7A C7A 5_666 95.17(17)
C6B C1B C2B C3B . -1.0(2)
Cl1B C1B C2B C3B . 178.62(11)
C1B C2B C3B C4B . 0.5(2)
C2B C3B C4B C5B . 0.5(2)
C2B C3B C4B C7B . 179.08(13)
C3B C4B C5B C6B . -1.2(2)
C7B C4B C5B C6B . -179.72(13)
C4B C5B C6B C1B . 0.8(2)
C2B C1B C6B C5B . 0.3(2)
Cl1B C1B C6B C5B . -179.24(11)
C3B C4B C7B C7B 7_566 -83.7(2)
C5B C4B C7B C7B 7_566 94.75(19)

_cod_database_fobs_code 2242900
